data_4339372
loop_
_publ_author_name
'Karimova, Oxana V.'
'Burns, Peter C.'

_publ_section_title
;
 Structural units in three uranyl perrhenates.
;
_journal_issue 24
_journal_name_full 'Inorganic chemistry'
_journal_page_first 10108
_journal_page_last 10113
_journal_paper_doi 10.1021/ic701128b
_journal_volume 46
_journal_year 2007
_chemical_formula_sum 'H28 O33 Re2 U4'
_chemical_formula_weight 1880.74
_chemical_name_systematic
; 
 ? 
;
_space_group_IT_number 2
_symmetry_cell_setting triclinic
_symmetry_space_group_name_Hall '-P 1'
_symmetry_space_group_name_H-M 'P -1'
_atom_sites_solution_hydrogens none
_atom_sites_solution_primary direct
_atom_sites_solution_secondary difmap
_audit_creation_method SHELXL-97
_cell_angle_alpha 83.195(4)
_cell_angle_beta 89.387(4)
_cell_angle_gamma 85.289(4)
_cell_formula_units_Z 2
_cell_length_a 7.8844(12)
_cell_length_b 11.4429(18)
_cell_length_c 16.976(3)
_cell_measurement_temperature 273(2)
_cell_volume 1515.7(4)
_computing_structure_refinement 'SHELXL-97 (Sheldrick, 1997)'
_computing_structure_solution 'SHELXS-97 (Sheldrick, 1990)'
_diffrn_ambient_temperature 273(2)
_diffrn_measured_fraction_theta_full 0.942
_diffrn_measured_fraction_theta_max 0.942
_diffrn_measurement_device_type 'Bruker PLATFORM with an APEX CCD detector'
_diffrn_measurement_method \w
_diffrn_radiation_monochromator graphite
_diffrn_radiation_source 'fine-focus sealed tube'
_diffrn_radiation_type MoK\a
_diffrn_radiation_wavelength 0.71073
_diffrn_reflns_av_R_equivalents 0.1207
_diffrn_reflns_av_sigmaI/netI 0.1990
_diffrn_reflns_limit_h_max 12
_diffrn_reflns_limit_h_min -12
_diffrn_reflns_limit_k_max 18
_diffrn_reflns_limit_k_min -18
_diffrn_reflns_limit_l_max 26
_diffrn_reflns_limit_l_min -26
_diffrn_reflns_number 30822
_diffrn_reflns_theta_full 34.67
_diffrn_reflns_theta_max 34.67
_diffrn_reflns_theta_min 1.80
_exptl_absorpt_coefficient_mu 29.358
_exptl_absorpt_correction_type psi-scan
_exptl_absorpt_process_details SADABS
_exptl_crystal_colour yellow
_exptl_crystal_density_diffrn 4.121
_exptl_crystal_density_method 'not measured'
_exptl_crystal_description platy
_exptl_crystal_F_000 1620
_exptl_crystal_size_max 0.10
_exptl_crystal_size_mid 0.10
_exptl_crystal_size_min 0.02
_refine_diff_density_max 2.388
_refine_diff_density_min -2.659
_refine_diff_density_rms 0.417
_refine_ls_extinction_coef 0.00026(2)
_refine_ls_extinction_expression Fc^*^=kFc[1+0.001xFc^2^\l^3^/sin(2\q)]^-1/4^
_refine_ls_extinction_method SHELXL
_refine_ls_goodness_of_fit_ref 0.847
_refine_ls_hydrogen_treatment none
_refine_ls_matrix_type full
_refine_ls_number_parameters 303
_refine_ls_number_reflns 12279
_refine_ls_number_restraints 0
_refine_ls_restrained_S_all 0.847
_refine_ls_R_factor_all 0.1494
_refine_ls_R_factor_gt 0.0559
_refine_ls_shift/su_max 0.001
_refine_ls_shift/su_mean 0.000
_refine_ls_structure_factor_coef Fsqd
_refine_ls_weighting_details 'calc w=1/[\s^2^(Fo^2^)+(0.0000P)^2^+0.0000P] where P=(Fo^2^+2Fc^2^)/3'
_refine_ls_weighting_scheme calc
_refine_ls_wR_factor_gt 0.0784
_refine_ls_wR_factor_ref 0.0911
_reflns_number_gt 5084
_reflns_number_total 12279
_reflns_threshold_expression >2sigma(I)
_cod_data_source_file ic701128b-file003.cif
_cod_data_source_block comp2
_cod_database_code 4339372

loop_
_symmetry_equiv_pos_as_xyz
'x, y, z'
'-x, -y, -z'

loop_
_atom_site_label
_atom_site_type_symbol
_atom_site_fract_x
_atom_site_fract_y
_atom_site_fract_z
_atom_site_U_iso_or_equiv
_atom_site_adp_type
_atom_site_occupancy
_atom_site_symmetry_multiplicity
_atom_site_calc_flag
U1 U 0.86430(6) 0.14654(4) 0.46310(3) 0.02745(12) Uani 1 1 d
U2 U 0.14788(6) 0.41707(4) 0.15107(3) 0.02769(13) Uani 1 1 d
U3 U 0.40355(6) 0.13005(4) 0.22965(3) 0.02702(12) Uani 1 1 d
U4 U 0.43670(6) 0.24906(4) 0.01245(3) 0.02802(13) Uani 1 1 d
Re1 Re 1.25641(7) 0.15915(5) 0.70514(4) 0.03698(15) Uani 1 1 d
Re2 Re 0.28672(8) 0.68881(6) 0.35340(4) 0.04469(17) Uani 1 1 d
O1 O 1.2299(11) 0.0513(8) 0.2089(5) 0.043(3) Uani 1 1 d
O2 O 0.2983(11) 0.5096(8) 0.1802(5) 0.040(2) Uani 1 1 d
O3 O 0.5814(10) 0.1999(9) 0.2566(5) 0.042(3) Uani 1 1 d
O4 O 0.6176(11) 0.3246(8) 0.0242(5) 0.042(2) Uani 1 1 d
O5 O 0.2531(11) 0.1772(8) -0.0101(5) 0.039(2) Uani 1 1 d
O6 O 1.0301(11) 0.2300(8) 0.4826(5) 0.042(2) Uani 1 1 d
O7 O 0.6912(11) 0.0665(8) 0.4423(5) 0.036(2) Uani 1 1 d
O8 O 1.0201(11) 0.6656(8) -0.1253(5) 0.040(2) Uani 1 1 d
O9 O 1.5861(12) -0.0492(9) 0.2665(6) 0.057(3) Uani 1 1 d
O10 O 0.7249(13) 0.2098(9) 0.5812(6) 0.060(3) Uani 1 1 d
O11 O 1.0659(12) 0.1010(8) 0.6957(5) 0.045(3) Uani 1 1 d
O12 O -0.2401(17) 0.7401(12) 0.2307(8) 0.102(5) Uiso 1 1 d
O13 O 0.3487(16) 0.7506(11) 0.2657(7) 0.091(4) Uiso 1 1 d
O14 O 0.0920(13) 0.6292(9) 0.3490(6) 0.062(3) Uiso 1 1 d
O15 O 0.4335(14) 0.5765(10) 0.3825(7) 0.073(4) Uiso 1 1 d
O16 O 0.6917(16) 0.7726(11) 0.3849(7) 0.084(4) Uiso 1 1 d
O17 O -0.3409(11) 0.7271(8) -0.1328(5) 0.037(2) Uani 1 1 d
O18 O 0.2449(10) 0.4277(7) 0.0144(5) 0.034(2) Uani 1 1 d
O19 O 1.0624(10) -0.0038(7) 0.4275(4) 0.029(2) Uani 1 1 d
O20 O 0.5316(10) 0.0831(7) 0.1080(5) 0.032(2) Uani 1 1 d
O21 O 0.1970(10) 0.2802(7) 0.2731(4) 0.032(2) Uani 1 1 d
O22 O 0.0047(12) 0.5996(9) 0.0840(5) 0.051(3) Uani 1 1 d
O23 O 0.6892(12) 0.3315(8) 0.4237(5) 0.048(3) Uani 1 1 d
O24 O 0.3591(11) 0.0788(9) 0.3742(5) 0.043(3) Uani 1 1 d
O25 O 0.9115(11) 0.1959(9) 0.3228(5) 0.047(3) Uani 1 1 d
O26 O -0.0392(12) 0.4890(8) 0.2515(6) 0.045(3) Uani 1 1 d
O27 O 0.3964(12) 0.8898(8) 0.0638(5) 0.044(3) Uani 1 1 d
O28 O 0.5699(11) 0.6521(8) 0.1246(5) 0.041(2) Uani 1 1 d
O29 O 0.3496(12) 0.3317(9) 0.4199(6) 0.053(3) Uiso 1 1 d
O30 O 0.8263(14) 0.5291(10) 0.4625(6) 0.073(4) Uiso 1 1 d
O31 O -0.3623(15) 0.4526(10) 0.2608(7) 0.075(4) Uiso 1 1 d
O32 O 0.0832(19) 0.8288(14) 0.1135(9) 0.125(6) Uiso 1 1 d
O33 O 0.896(2) 0.0812(15) 0.1165(9) 0.139(6) Uiso 1 1 d

loop_
_atom_site_aniso_label
_atom_site_aniso_U_11
_atom_site_aniso_U_22
_atom_site_aniso_U_33
_atom_site_aniso_U_23
_atom_site_aniso_U_13
_atom_site_aniso_U_12
U1 0.0252(3) 0.0281(3) 0.0286(3) -0.0025(2) -0.0015(2) -0.0010(2)
U2 0.0272(3) 0.0260(3) 0.0294(3) -0.0043(2) -0.0024(2) 0.0029(2)
U3 0.0271(3) 0.0272(3) 0.0255(3) -0.0004(2) -0.0028(2) 0.0020(2)
U4 0.0296(3) 0.0310(3) 0.0232(2) -0.0033(2) 0.0005(2) -0.0006(2)
Re1 0.0373(3) 0.0288(3) 0.0445(4) -0.0060(3) -0.0116(3) 0.0035(3)
Re2 0.0523(4) 0.0372(4) 0.0475(4) -0.0171(3) 0.0143(3) -0.0053(3)
O1 0.046(6) 0.036(6) 0.049(6) -0.014(5) -0.009(5) -0.001(5)
O2 0.040(6) 0.035(6) 0.044(6) -0.001(5) -0.009(5) -0.001(5)
O3 0.023(5) 0.075(8) 0.031(5) -0.007(5) 0.000(4) -0.017(5)
O4 0.045(6) 0.035(6) 0.046(6) -0.006(5) -0.009(5) -0.008(5)
O5 0.037(6) 0.040(6) 0.041(6) -0.007(5) 0.000(4) -0.010(5)
O6 0.045(6) 0.055(7) 0.027(5) -0.009(5) 0.001(4) -0.008(5)
O7 0.035(5) 0.042(6) 0.031(5) 0.003(4) -0.011(4) -0.012(4)
O8 0.041(6) 0.039(6) 0.044(6) -0.013(5) -0.001(5) -0.008(5)
O9 0.051(7) 0.045(7) 0.070(8) -0.006(6) 0.003(6) 0.016(5)
O10 0.068(8) 0.052(7) 0.064(7) -0.023(6) 0.015(6) -0.008(6)
O11 0.046(6) 0.042(6) 0.054(7) -0.023(5) -0.004(5) -0.015(5)
O17 0.042(6) 0.052(7) 0.017(5) 0.000(4) -0.008(4) 0.004(5)
O18 0.039(5) 0.029(5) 0.034(5) -0.008(4) 0.002(4) 0.009(4)
O19 0.036(5) 0.027(5) 0.023(5) 0.000(4) -0.005(4) 0.002(4)
O20 0.032(5) 0.027(5) 0.035(5) 0.002(4) -0.002(4) 0.004(4)
O21 0.041(5) 0.035(5) 0.016(4) 0.009(4) -0.001(4) 0.006(4)
O22 0.049(6) 0.057(7) 0.045(6) -0.009(5) -0.022(5) 0.011(5)
O23 0.066(7) 0.034(6) 0.041(6) 0.004(5) 0.005(5) 0.010(5)
O24 0.031(5) 0.065(7) 0.029(5) 0.014(5) 0.002(4) 0.002(5)
O25 0.035(6) 0.070(8) 0.041(6) -0.014(5) 0.012(5) -0.014(5)
O26 0.048(6) 0.035(6) 0.056(7) -0.015(5) 0.020(5) -0.007(5)
O27 0.052(6) 0.037(6) 0.043(6) -0.012(5) 0.008(5) 0.007(5)
O28 0.040(6) 0.046(6) 0.037(6) 0.006(5) 0.003(4) -0.011(5)

loop_
_atom_type_symbol
_atom_type_description
_atom_type_scat_dispersion_real
_atom_type_scat_dispersion_imag
_atom_type_scat_source
O O 0.0106 0.0060 'International Tables Vol C Tables 4.2.6.8 and 6.1.1.4'
H H 0.0000 0.0000 'International Tables Vol C Tables 4.2.6.8 and 6.1.1.4'
Re Re -1.0185 7.2310 'International Tables Vol C Tables 4.2.6.8 and 6.1.1.4'
U U -9.6767 9.6646 'International Tables Vol C Tables 4.2.6.8 and 6.1.1.4'

loop_
_geom_angle_atom_site_label_1
_geom_angle_atom_site_label_2
_geom_angle_atom_site_label_3
_geom_angle
_geom_angle_site_symmetry_1
_geom_angle_site_symmetry_3
O6 U1 O7 177.9(4) . .
O6 U1 O19 90.0(4) . .
O7 U1 O19 91.7(4) . .
O6 U1 O19 92.0(3) . 2_756
O7 U1 O19 89.6(3) . 2_756
O19 U1 O19 68.3(3) . 2_756
O6 U1 O25 89.4(3) . .
O7 U1 O25 90.1(3) . .
O19 U1 O25 75.0(3) . .
O19 U1 O25 143.2(3) 2_756 .
O6 U1 O10 87.4(4) . .
O7 U1 O10 91.9(4) . .
O19 U1 O10 139.3(3) . .
O19 U1 O10 71.2(3) 2_756 .
O25 U1 O10 145.5(3) . .
O6 U1 O23 88.6(4) . .
O7 U1 O23 89.4(4) . .
O19 U1 O23 148.6(3) . .
O19 U1 O23 143.1(3) 2_756 .
O25 U1 O23 73.7(3) . .
O10 U1 O23 71.9(3) . .
O6 U1 U1 91.2(3) . 2_756
O7 U1 U1 90.8(3) . 2_756
O19 U1 U1 34.23(18) . 2_756
O19 U1 U1 34.0(2) 2_756 2_756
O25 U1 U1 109.2(2) . 2_756
O10 U1 U1 105.2(2) . 2_756
O23 U1 U1 177.1(2) . 2_756
O2 U2 O8 174.1(4) . 2_665
O2 U2 O17 93.8(4) . 2_565
O8 U2 O17 92.0(4) 2_665 2_565
O2 U2 O26 87.4(4) . .
O8 U2 O26 87.3(4) 2_665 .
O17 U2 O26 141.5(3) 2_565 .
O2 U2 O18 94.6(4) . .
O8 U2 O18 88.7(3) 2_665 .
O17 U2 O18 67.9(3) 2_565 .
O26 U2 O18 150.4(3) . .
O2 U2 O22 85.1(4) . .
O8 U2 O22 91.1(4) 2_665 .
O17 U2 O22 142.3(3) 2_565 .
O26 U2 O22 76.1(3) . .
O18 U2 O22 74.6(3) . .
O2 U2 O21 91.3(3) . .
O8 U2 O21 89.7(3) 2_665 .
O17 U2 O21 68.6(3) 2_565 .
O26 U2 O21 72.9(3) . .
O18 U2 O21 136.5(3) . .
O22 U2 O21 148.9(3) . .
O2 U2 U3 94.8(3) . .
O8 U2 U3 89.6(3) 2_665 .
O17 U2 U3 30.0(2) 2_565 .
O26 U2 U3 111.5(2) . .
O18 U2 U3 97.78(19) . .
O22 U2 U3 172.3(2) . .
O21 U2 U3 38.7(2) . .
O2 U2 U4 97.7(3) . .
O8 U2 U4 87.9(3) 2_665 .
O17 U2 U4 29.8(2) 2_565 .
O26 U2 U4 169.8(2) . .
O18 U2 U4 38.34(19) . .
O22 U2 U4 113.0(2) . .
O21 U2 U4 98.1(2) . .
U3 U2 U4 59.448(15) . .
O1 U3 O3 175.4(4) 1_455 .
O1 U3 O17 93.4(4) 1_455 2_565
O3 U3 O17 91.2(4) . 2_565
O1 U3 O20 88.9(4) 1_455 .
O3 U3 O20 92.8(3) . .
O17 U3 O20 69.1(3) 2_565 .
O1 U3 O9 92.9(4) 1_455 1_455
O3 U3 O9 83.5(4) . 1_455
O17 U3 O9 143.8(3) 2_565 1_455
O20 U3 O9 75.4(3) . 1_455
O1 U3 O21 87.4(4) 1_455 .
O3 U3 O21 94.2(4) . .
O17 U3 O21 68.8(3) 2_565 .
O20 U3 O21 137.5(2) . .
O9 U3 O21 147.1(3) 1_455 .
O1 U3 O24 90.5(4) 1_455 .
O3 U3 O24 85.9(3) . .
O17 U3 O24 141.1(3) 2_565 .
O20 U3 O24 149.7(3) . .
O9 U3 O24 74.5(3) 1_455 .
O21 U3 O24 72.7(3) . .
O1 U3 U4 90.6(3) 1_455 .
O3 U3 U4 93.3(3) . .
O17 U3 U4 30.9(2) 2_565 .
O20 U3 U4 38.27(19) . .
O9 U3 U4 113.4(2) 1_455 .
O21 U3 U4 99.42(17) . .
O24 U3 U4 172.0(2) . .
O1 U3 U2 89.3(3) 1_455 .
O3 U3 U2 94.6(3) . .
O17 U3 U2 29.9(2) 2_565 .
O20 U3 U2 98.65(19) . .
O9 U3 U2 173.6(2) 1_455 .
O21 U3 U2 39.00(17) . .
O24 U3 U2 111.6(2) . .
U4 U3 U2 60.443(13) . .
O4 U4 O5 174.2(4) . .
O4 U4 O17 93.1(4) . 2_565
O5 U4 O17 91.9(4) . 2_565
O4 U4 O20 93.7(3) . .
O5 U4 O20 90.9(3) . .
O17 U4 O20 68.5(3) 2_565 .
O4 U4 O18 92.7(4) . .
O5 U4 O18 86.5(4) . .
O17 U4 O18 67.5(3) 2_565 .
O20 U4 O18 135.8(3) . .
O4 U4 O27 90.5(4) . 2_665
O5 U4 O27 87.3(4) . 2_665
O17 U4 O27 142.9(3) 2_565 2_665
O20 U4 O27 74.4(3) . 2_665
O18 U4 O27 149.2(3) . 2_665
O4 U4 O28 85.7(3) . 2_665
O5 U4 O28 88.5(3) . 2_665
O17 U4 O28 141.5(3) 2_565 2_665
O20 U4 O28 150.0(3) . 2_665
O18 U4 O28 74.2(3) . 2_665
O27 U4 O28 75.6(3) 2_665 2_665
O4 U4 U3 95.1(3) . .
O5 U4 U3 90.7(3) . .
O17 U4 U3 30.8(2) 2_565 .
O20 U4 U3 37.7(2) . .
O18 U4 U3 98.14(19) . .
O27 U4 U3 112.0(2) 2_665 .
O28 U4 U3 172.3(2) 2_665 .
O4 U4 U2 96.3(3) . .
O5 U4 U2 86.7(3) . .
O17 U4 U2 29.6(2) 2_565 .
O20 U4 U2 97.7(2) . .
O18 U4 U2 38.04(19) . .
O27 U4 U2 170.0(2) 2_665 .
O28 U4 U2 112.2(2) 2_665 .
U3 U4 U2 60.110(15) . .
O12 Re1 O16 108.2(6) 2_666 2_766
O12 Re1 O11 110.6(6) 2_666 .
O16 Re1 O11 107.7(5) 2_766 .
O12 Re1 O9 111.1(6) 2_666 2_856
O16 Re1 O9 108.4(5) 2_766 2_856
O11 Re1 O9 110.7(5) . 2_856
O13 Re2 O15 106.8(6) . .
O13 Re2 O10 109.6(6) . 2_666
O15 Re2 O10 110.8(5) . 2_666
O13 Re2 O14 112.4(6) . .
O15 Re2 O14 107.4(5) . .
O10 Re2 O14 109.7(5) 2_666 .
Re1 O9 U3 169.6(6) 2_856 1_655
Re2 O10 U1 145.9(5) 2_666 .
U2 O17 U3 120.1(4) 2_565 2_565
U2 O17 U4 120.6(3) 2_565 2_565
U3 O17 U4 118.3(4) 2_565 2_565
U2 O18 U4 103.6(3) . .
U1 O19 U1 111.7(3) . 2_756
U3 O20 U4 104.0(3) . .
U3 O21 U2 102.3(3) . .

loop_
_geom_bond_atom_site_label_1
_geom_bond_atom_site_label_2
_geom_bond_distance
_geom_bond_site_symmetry_2
U1 O6 1.738(9) .
U1 O7 1.765(8) .
U1 O19 2.356(8) .
U1 O19 2.367(7) 2_756
U1 O25 2.414(9) .
U1 O10 2.433(10) .
U1 O23 2.457(9) .
U1 U1 3.9087(11) 2_756
U2 O2 1.765(9) .
U2 O8 1.777(9) 2_665
U2 O17 2.199(9) 2_565
U2 O26 2.417(9) .
U2 O18 2.428(8) .
U2 O22 2.452(9) .
U2 O21 2.458(7) .
U2 U3 3.8159(8) .
U2 U4 3.8286(8) .
U3 O1 1.760(9) 1_455
U3 O3 1.761(8) .
U3 O17 2.206(8) 2_565
U3 O20 2.388(8) .
U3 O9 2.428(9) 1_455
U3 O21 2.442(8) .
U3 O24 2.483(8) .
U3 U4 3.7903(8) .
U4 O4 1.752(9) .
U4 O5 1.789(8) .
U4 O17 2.210(8) 2_565
U4 O20 2.420(8) .
U4 O18 2.444(8) .
U4 O27 2.457(9) 2_665
U4 O28 2.462(8) 2_665
Re1 O12 1.673(14) 2_666
Re1 O16 1.693(12) 2_766
Re1 O11 1.708(9) .
Re1 O9 1.724(9) 2_856
Re2 O13 1.658(13) .
Re2 O15 1.689(12) .
Re2 O10 1.694(10) 2_666
Re2 O14 1.736(10) .
O1 U3 1.760(9) 1_655
O8 U2 1.777(8) 2_665
O9 Re1 1.724(9) 2_856
O9 U3 2.428(9) 1_655
O10 Re2 1.694(10) 2_666
O12 Re1 1.673(14) 2_666
O16 Re1 1.693(12) 2_766
O17 U2 2.199(9) 2_565
O17 U3 2.206(8) 2_565
O17 U4 2.210(8) 2_565
O19 U1 2.367(7) 2_756
O27 U4 2.457(9) 2_665
O28 U4 2.462(8) 2_665
